data_7012268
loop_
_publ_author_name
'Benjamin D. Ward'
'Stuart R. Dubberley'
'Aline Maisse-Fran\,cois'
'Lutz H. Gade'
'Philip Mountford'

_publ_section_title
;
 Scandium chloride, alkyl and phenyl complexes of diamido-donor ligands
;
_journal_issue 24
_journal_name_full 'J. Chem. Soc., Dalton Trans.'
_journal_page_first 4649
_journal_page_last 4657
_journal_paper_doi 10.1039/b209382k
_journal_year 2002
_chemical_formula_moiety 'C37 H57 N3 O1.5 Sc1 Si1'
_chemical_formula_sum 'C37 H57 N3 O1.5 Sc Si'
_chemical_formula_weight 640.93
_chemical_name_systematic
; 
[Sc(N2_Mes_Npy)(CH2SiMe3)(THF)]
;
_space_group_IT_number 2
_symmetry_cell_setting triclinic
_symmetry_space_group_name_Hall '-P 1'
_symmetry_space_group_name_H-M 'P -1'
_cell_angle_alpha 93.499(5)
_cell_angle_beta 102.357(5)
_cell_angle_gamma 103.593(5)
_cell_formula_units_Z 2
_cell_length_a 9.2011(2)
_cell_length_b 10.1961(3)
_cell_length_c 20.9786(6)
_cell_measurement_reflns_used 10528
_cell_measurement_temperature 173
_cell_measurement_theta_max 27.5
_cell_measurement_theta_min 1.4
_cell_volume 1855.78(11)
_computing_publication_material CIFGEN_IN_OpenMoleN_(_1997)
_computing_structure_refinement LSFM_OpenMoleN_(_1997)
_computing_structure_solution Direct_methods_(SIR,_Burla_et_al.,_1989)
_diffrn_ambient_temperature 173
_diffrn_measurement_details
;
10528 reflections were collected using program Collect
("Collect" Data collection software, Nonius B.V., 1998)
The conditions were as follow : crystal to detector distance =  30. mm.
Scan angle =  1.6 deg 1 Scans of   60 sec per frame.
Data collection was divided into  1 set(s)
with the following starting angles and number of frames :

Set 1 Theta =    6.30 Omega =    0.00 Kappa =    0.00  114 frames
Friedel pairs were averaged. Internal R = 0.03
;
_diffrn_measurement_device_type KappaCCD
_diffrn_measurement_method '\p Scans'
_diffrn_radiation_monochromator graphite
_diffrn_radiation_type Mo-K\a
_diffrn_radiation_wavelength 0.71073
_diffrn_reflns_av_R_equivalents 0.030
_diffrn_reflns_av_sigmaI/netI 0.333
_diffrn_reflns_limit_h_max 11
_diffrn_reflns_limit_h_min -11
_diffrn_reflns_limit_k_max 13
_diffrn_reflns_limit_k_min -12
_diffrn_reflns_limit_l_max 27
_diffrn_reflns_limit_l_min -23
_diffrn_reflns_number 10528
_diffrn_reflns_theta_max 27.50
_diffrn_reflns_theta_min 2.5
_diffrn_source xray_tube
_diffrn_standards_decay_% 0
_exptl_absorpt_coefficient_mu 0.263
_exptl_absorpt_correction_T_max 1.0000
_exptl_absorpt_correction_T_min 0.9541
_exptl_absorpt_correction_type refdelf_(Walker_&_Stuart,_1983)
_exptl_crystal_colour yellow
_exptl_crystal_density_diffrn 1.15
_exptl_crystal_density_method none
_exptl_crystal_description prism
_exptl_crystal_F_000 694
_exptl_crystal_size_max 0.10
_exptl_crystal_size_mid 0.08
_exptl_crystal_size_min 0.08
_refine_diff_density_max 0.744
_refine_diff_density_min -0.170
_refine_ls_extinction_method none
_refine_ls_goodness_of_fit_all 2.043
_refine_ls_goodness_of_fit_ref 1.487
_refine_ls_hydrogen_treatment noref
_refine_ls_matrix_type full
_refine_ls_number_constraints 0
_refine_ls_number_parameters 382
_refine_ls_number_reflns 4972
_refine_ls_number_restraints 0
_refine_ls_R_factor_all 0.093
_refine_ls_R_factor_gt 0.056
_refine_ls_shift/esd_mean 0.001
_refine_ls_shift/su_max 0.010
_refine_ls_structure_factor_coef F
_refine_ls_weighting_scheme sigma
_refine_ls_wR_factor_all 0.117
_refine_ls_wR_factor_ref 0.087
_reflns_number_gt 4972
_reflns_number_total 7849
_reflns_threshold_expression >3.0\s(I)
_cod_data_source_file b209382k.txt
_cod_data_source_block COMPOUND_6
_cod_original_cell_volume 1855.8(1)
_cod_original_sg_symbol_H-M P-1
_cod_original_formula_sum 'C37 H57 N3 O1.5 Sc1 Si1'
_cod_database_code 7012268

loop_
_symmetry_equiv_pos_as_xyz
x,y,z
-x,-y,-z

loop_
_atom_site_aniso_label
_atom_site_aniso_U_11
_atom_site_aniso_U_22
_atom_site_aniso_U_33
_atom_site_aniso_U_12
_atom_site_aniso_U_13
_atom_site_aniso_U_23
_atom_site_aniso_type_symbol
Sc1 0.0229(2) 0.0290(3) 0.0278(3) 0.0070(2) 0.0068(2) 0.0068(2) Sc
N1 0.024(1) 0.037(1) 0.032(1) 0.006(1) 0.0076(9) 0.009(1) N
C1 0.025(1) 0.036(1) 0.036(1) 0.010(1) 0.013(1) 0.006(1) C
C2 0.027(1) 0.041(2) 0.045(2) 0.004(1) 0.011(1) 0.002(1) C
C3 0.033(1) 0.038(2) 0.064(2) 0.005(1) 0.019(1) 0.006(2) C
C4 0.050(2) 0.035(2) 0.062(2) 0.016(1) 0.034(1) 0.018(1) C
C5 0.045(1) 0.047(2) 0.044(2) 0.024(1) 0.022(1) 0.016(1) C
C6 0.028(1) 0.035(1) 0.039(2) 0.013(1) 0.013(1) 0.007(1) C
C7 0.051(2) 0.058(2) 0.053(2) -0.009(2) 0.009(2) -0.003(2) C
C8 0.084(2) 0.047(2) 0.086(2) 0.011(2) 0.049(2) 0.022(2) C
C9 0.038(2) 0.051(2) 0.035(2) 0.011(1) 0.005(1) 0.008(2) C
C10 0.028(1) 0.051(2) 0.040(2) 0.009(1) 0.008(1) 0.010(2) C
C11 0.032(1) 0.050(2) 0.041(2) 0.019(1) 0.014(1) 0.019(1) C
C12 0.036(2) 0.084(2) 0.056(2) 0.029(2) 0.010(1) 0.031(2) C
C13 0.035(1) 0.043(2) 0.044(2) 0.016(1) 0.020(1) 0.022(1) C
N2 0.038(1) 0.034(1) 0.035(1) 0.012(1) 0.014(1) 0.009(1) N
C14 0.053(2) 0.037(2) 0.042(2) 0.010(1) 0.012(1) 0.005(2) C
C15 0.080(2) 0.036(2) 0.063(2) 0.013(2) 0.033(2) -0.002(2) C
C16 0.076(2) 0.045(2) 0.077(2) 0.032(1) 0.047(1) 0.016(2) C
C17 0.054(2) 0.050(2) 0.070(2) 0.029(1) 0.037(1) 0.027(2) C
C18 0.037(1) 0.055(2) 0.035(2) 0.018(1) 0.010(1) 0.019(1) C
N3 0.029(1) 0.040(1) 0.031(1) 0.011(1) 0.0104(9) 0.010(1) N
C19 0.030(1) 0.040(2) 0.026(1) 0.012(1) 0.005(1) 0.008(1) C
C20 0.044(2) 0.041(2) 0.035(2) 0.009(1) 0.004(1) 0.005(1) C
C21 0.071(2) 0.059(2) 0.031(2) 0.028(2) 0.008(2) -0.005(2) C
C22 0.049(2) 0.072(2) 0.036(2) 0.030(1) 0.016(1) 0.012(2) C
C23 0.032(1) 0.062(2) 0.048(2) 0.012(1) 0.016(1) 0.022(2) C
C24 0.032(1) 0.040(2) 0.032(1) 0.010(1) 0.009(1) 0.010(1) C
C25 0.074(3) 0.043(2) 0.047(2) -0.002(2) -0.002(2) 0.002(2) C
C26 0.072(2) 0.139(4) 0.050(2) 0.053(2) 0.030(2) 0.027(2) C
C27 0.058(2) 0.037(2) 0.053(2) -0.000(2) 0.018(2) 0.008(2) C
C28 0.029(1) 0.035(2) 0.035(1) 0.008(1) 0.008(1) 0.009(1) C
Si1 0.0292(4) 0.0480(5) 0.0367(5) 0.0054(4) 0.0035(4) 0.0150(4) Si
C29 0.063(2) 0.053(2) 0.038(2) -0.007(2) 0.005(2) 0.006(2) C
C30 0.055(2) 0.061(2) 0.059(2) 0.024(2) 0.008(2) 0.022(2) C
C31 0.034(2) 0.096(3) 0.063(2) 0.008(2) -0.000(2) 0.032(2) C
O1 0.0360(9) 0.031(1) 0.053(1) 0.0080(8) 0.0218(8) 0.007(1) O
C32 0.053(2) 0.034(2) 0.068(2) 0.005(1) 0.035(1) 0.005(2) C
C33 0.098(2) 0.045(2) 0.124(3) 0.024(2) 0.077(2) 0.024(2) C
C34 0.062(2) 0.050(2) 0.085(2) 0.017(2) 0.042(2) 0.008(2) C
C35 0.041(1) 0.045(2) 0.061(2) 0.017(1) 0.028(1) 0.011(2) C

loop_
_atom_site_label
_atom_site_fract_x
_atom_site_fract_y
_atom_site_fract_z
_atom_site_U_iso_or_equiv
_atom_site_occupancy
_atom_site_thermal_displace_type
_atom_site_calc_flag
_atom_site_calc_attached_atom
_atom_site_type_symbol
Sc1 0.73848(6) 0.12540(6) 0.26467(3) 0.0264(2) 1.000 Uani ? ? Sc
N1 0.5143(3) 0.0285(3) 0.2687(1) 0.030(1) 1.000 Uani ? ? N
C1 0.4502(3) -0.0712(3) 0.3051(1) 0.032(1) 1.000 Uani ? ? C
C2 0.3320(3) -0.1886(3) 0.2759(2) 0.037(2) 1.000 Uani ? ? C
C3 0.2659(4) -0.2772(4) 0.3152(2) 0.043(2) 1.000 Uani ? ? C
C4 0.3161(4) -0.2614(3) 0.3830(2) 0.048(2) 1.000 Uani ? ? C
C5 0.4408(4) -0.1524(3) 0.4112(2) 0.045(2) 1.000 Uani ? ? C
C6 0.5092(3) -0.0590(3) 0.3738(2) 0.034(1) 1.000 Uani ? ? C
C7 0.2840(5) -0.2238(4) 0.2023(2) 0.054(2) 1.000 Uani ? ? C
C8 0.2395(5) -0.3578(4) 0.4246(2) 0.070(2) 1.000 Uani ? ? C
C9 0.6435(4) 0.0574(4) 0.4065(2) 0.041(2) 1.000 Uani ? ? C
C10 0.3997(3) 0.0795(4) 0.2241(2) 0.038(2) 1.000 Uani ? ? C
C11 0.4505(3) 0.2254(3) 0.2051(2) 0.040(2) 1.000 Uani ? ? C
C12 0.3025(4) 0.2565(4) 0.1687(2) 0.056(2) 1.000 Uani ? ? C
C13 0.5333(3) 0.3292(3) 0.2648(2) 0.040(1) 1.000 Uani ? ? C
N2 0.6685(3) 0.3137(3) 0.2981(1) 0.036(1) 1.000 Uani ? ? N
C14 0.7476(4) 0.4030(3) 0.3516(2) 0.043(2) 1.000 Uani ? ? C
C15 0.6957(5) 0.5107(4) 0.3726(2) 0.056(2) 1.000 Uani ? ? C
C16 0.5590(4) 0.5260(4) 0.3387(2) 0.064(2) 1.000 Uani ? ? C
C17 0.4762(4) 0.4367(4) 0.2845(2) 0.057(2) 1.000 Uani ? ? C
C18 0.5523(4) 0.2311(4) 0.1540(2) 0.041(2) 1.000 Uani ? ? C
N3 0.6902(3) 0.1830(3) 0.1738(1) 0.033(1) 1.000 Uani ? ? N
C19 0.7714(3) 0.1853(3) 0.1229(1) 0.031(1) 1.000 Uani ? ? C
C20 0.7328(4) 0.0748(4) 0.0737(2) 0.040(2) 1.000 Uani ? ? C
C21 0.8104(4) 0.0821(4) 0.0235(2) 0.051(2) 1.000 Uani ? ? C
C22 0.9244(4) 0.1932(4) 0.0199(2) 0.050(2) 1.000 Uani ? ? C
C23 0.9633(4) 0.3000(4) 0.0691(2) 0.046(2) 1.000 Uani ? ? C
C24 0.8892(3) 0.2993(3) 0.1205(2) 0.034(1) 1.000 Uani ? ? C
C25 0.6081(5) -0.0505(4) 0.0749(2) 0.053(2) 1.000 Uani ? ? C
C26 1.0048(5) 0.1993(6) -0.0363(2) 0.080(3) 1.000 Uani ? ? C
C27 0.9358(4) 0.4191(4) 0.1720(2) 0.048(2) 1.000 Uani ? ? C
C28 0.9924(3) 0.2103(3) 0.3177(2) 0.033(1) 1.000 Uani ? ? C
Si1 1.1040(1) 0.1735(1) 0.39497(5) 0.0372(4) 1.000 Uani ? ? Si
C29 1.0582(5) 0.2581(4) 0.4672(2) 0.050(2) 1.000 Uani ? ? C
C30 1.0640(4) -0.0136(4) 0.4021(2) 0.058(2) 1.000 Uani ? ? C
C31 1.3196(4) 0.2361(5) 0.4069(2) 0.059(2) 1.000 Uani ? ? C
O1 0.7945(2) -0.0713(2) 0.2449(1) 0.039(1) 1.000 Uani ? ? O
C32 0.7198(4) -0.2026(4) 0.2621(2) 0.050(2) 1.000 Uani ? ? C
C33 0.7984(5) -0.3009(4) 0.2416(2) 0.082(2) 1.000 Uani ? ? C
C34 0.8690(4) -0.2400(4) 0.1885(2) 0.064(2) 1.000 Uani ? ? C
C35 0.9140(4) -0.0908(4) 0.2125(2) 0.048(2) 1.000 Uani ? ? C
C36 0.6537(8) 0.4060(7) -0.0543(4) 0.124(2) 1.000 Uiso ? ? C
O2 0.464(2) 0.465(2) -0.0171(7) 0.187(5) 0.500 Uiso ? ? O
C37 0.624(1) 0.443(1) -0.0016(5) 0.191(4) 1.000 Uiso ? ? C
H1 0.1824 -0.3523 0.2947 0.0579 1.000 Uiso calc C3 H
H2 0.4807 -0.1413 0.4574 0.0531 1.000 Uiso calc C5 H
H3 0.2038 -0.3052 0.1914 0.0766 1.000 Uiso calc C7 H
H4 0.2484 -0.1520 0.1827 0.0766 1.000 Uiso calc C7 H
H5 0.3695 -0.2362 0.1863 0.0766 1.000 Uiso calc C7 H
H6 0.1570 -0.4254 0.3970 0.0884 1.000 Uiso calc C8 H
H7 0.3122 -0.3998 0.4486 0.0884 1.000 Uiso calc C8 H
H8 0.2008 -0.3090 0.4543 0.0884 1.000 Uiso calc C8 H
H9 0.6762 0.1111 0.3743 0.0546 1.000 Uiso calc C9 H
H10 0.6136 0.1116 0.4373 0.0546 1.000 Uiso calc C9 H
H11 0.7256 0.0231 0.4286 0.0546 1.000 Uiso calc C9 H
H12 0.3162 0.0771 0.2442 0.0514 1.000 Uiso calc C10 H
H13 0.3655 0.0191 0.1845 0.0514 1.000 Uiso calc C10 H
H14 0.2349 0.2546 0.1972 0.0724 1.000 Uiso calc C12 H
H15 0.3260 0.3440 0.1543 0.0724 1.000 Uiso calc C12 H
H16 0.2545 0.1902 0.1317 0.0724 1.000 Uiso calc C12 H
H17 0.8426 0.3910 0.3756 0.0572 1.000 Uiso calc C14 H
H18 0.7544 0.5726 0.4100 0.0748 1.000 Uiso calc C15 H
H19 0.5204 0.5988 0.3525 0.0759 1.000 Uiso calc C16 H
H20 0.3807 0.4477 0.2605 0.0663 1.000 Uiso calc C17 H
H21 0.5831 0.3228 0.1458 0.0527 1.000 Uiso calc C18 H
H22 0.4911 0.1770 0.1147 0.0527 1.000 Uiso calc C18 H
H23 0.7833 0.0070 -0.0097 0.0685 1.000 Uiso calc C21 H
H24 1.0436 0.3771 0.0679 0.0596 1.000 Uiso calc C23 H
H25 0.5972 -0.1146 0.0383 0.0786 1.000 Uiso calc C25 H
H26 0.6350 -0.0894 0.1144 0.0786 1.000 Uiso calc C25 H
H27 0.5136 -0.0265 0.0728 0.0786 1.000 Uiso calc C25 H
H28 1.0800 0.2835 -0.0306 0.1036 1.000 Uiso calc C26 H
H29 1.0533 0.1268 -0.0369 0.1036 1.000 Uiso calc C26 H
H30 0.9314 0.1915 -0.0767 0.1036 1.000 Uiso calc C26 H
H31 1.0167 0.4862 0.1625 0.0654 1.000 Uiso calc C27 H
H32 0.8502 0.4559 0.1724 0.0654 1.000 Uiso calc C27 H
H33 0.9702 0.3913 0.2138 0.0654 1.000 Uiso calc C27 H
H34 1.0041 0.3056 0.3242 0.0422 1.000 Uiso calc C28 H
H35 1.0466 0.1905 0.2861 0.0422 1.000 Uiso calc C28 H
H36 1.1170 0.2379 0.5067 0.0729 1.000 Uiso calc C29 H
H37 1.0826 0.3536 0.4659 0.0729 1.000 Uiso calc C29 H
H38 0.9517 0.2258 0.4656 0.0729 1.000 Uiso calc C29 H
H39 1.1239 -0.0283 0.4426 0.0739 1.000 Uiso calc C30 H
H40 0.9579 -0.0486 0.4005 0.0739 1.000 Uiso calc C30 H
H41 1.0901 -0.0585 0.3668 0.0739 1.000 Uiso calc C30 H
H42 1.3695 0.2135 0.4477 0.0869 1.000 Uiso calc C31 H
H43 1.3508 0.1944 0.3722 0.0869 1.000 Uiso calc C31 H
H44 1.3467 0.3319 0.4068 0.0869 1.000 Uiso calc C31 H
H45 0.6142 -0.2282 0.2399 0.0644 1.000 Uiso calc C32 H
H46 0.7287 -0.1979 0.3082 0.0644 1.000 Uiso calc C32 H
H47 0.7272 -0.3860 0.2250 0.1034 1.000 Uiso calc C33 H
H48 0.8755 -0.3125 0.2773 0.1034 1.000 Uiso calc C33 H
H49 0.7967 -0.2594 0.1473 0.0799 1.000 Uiso calc C34 H
H50 0.9564 -0.2720 0.1851 0.0799 1.000 Uiso calc C34 H
H51 1.0118 -0.0664 0.2426 0.0592 1.000 Uiso calc C35 H
H52 0.9167 -0.0383 0.1767 0.0592 1.000 Uiso calc C35 H

loop_
_atom_type_symbol
_atom_type_description
_atom_type_scat_dispersion_real
_atom_type_scat_dispersion_imag
_atom_type_scat_source
C ? 0.002 0.002 International_Tables_Vol_IV_Table_2.3.1
H ? 0.000 0.000 International_Tables_Vol_IV_Table_2.3.1
N ? 0.004 0.003 International_Tables_Vol_IV_Table_2.3.1
O ? 0.008 0.006 International_Tables_Vol_IV_Table_2.3.1
Sc ? 0.226 0.372 International_Tables_Vol_IV_Table_2.3.1
Si ? 0.072 0.071 International_Tables_Vol_IV_Table_2.3.1

loop_
_geom_angle_atom_site_label_1
_geom_angle_atom_site_label_2
_geom_angle_atom_site_label_3
_geom_angle
_geom_angle_site_symmetry_1
_geom_angle_site_symmetry_2
_geom_angle_site_symmetry_3
_geom_angle_publ_flag
N1 Sc1 N2 82.5(1) . . . ?
N1 Sc1 N3 98.1(1) . . . ?
N1 Sc1 C28 148.9(1) . . . ?
N1 Sc1 O1 92.2(1) . . . ?
N2 Sc1 N3 85.4(1) . . . ?
N2 Sc1 C28 93.8(1) . . . ?
N2 Sc1 O1 171.29(9) . . . ?
N3 Sc1 C28 112.4(1) . . . ?
N3 Sc1 O1 102.2(1) . . . ?
C28 Sc1 O1 87.2(1) . . . ?
C1 N1 C10 113.8(2) . . . ?
N1 C1 C2 123.1(3) . . . ?
N1 C1 C6 119.5(3) . . . ?
C2 C1 C6 117.4(3) . . . ?
C1 C2 C3 119.9(3) . . . ?
C1 C2 C7 120.8(3) . . . ?
C3 C2 C7 119.1(3) . . . ?
C2 C3 C4 122.9(4) . . . ?
C3 C4 C5 117.1(3) . . . ?
C3 C4 C8 121.6(4) . . . ?
C5 C4 C8 121.3(4) . . . ?
C4 C5 C6 122.1(4) . . . ?
C1 C6 C5 120.2(3) . . . ?
C1 C6 C9 119.7(3) . . . ?
C5 C6 C9 120.1(3) . . . ?
N1 C10 C11 117.9(3) . . . ?
C10 C11 C12 105.1(3) . . . ?
C10 C11 C13 112.4(3) . . . ?
C10 C11 C18 111.8(3) . . . ?
C12 C11 C13 111.8(3) . . . ?
C12 C11 C18 105.2(3) . . . ?
C13 C11 C18 110.2(3) . . . ?
C11 C13 N2 116.0(3) . . . ?
C11 C13 C17 123.5(3) . . . ?
N2 C13 C17 120.5(4) . . . ?
C13 N2 C14 118.7(3) . . . ?
N2 C14 C15 122.6(4) . . . ?
C14 C15 C16 118.4(4) . . . ?
C15 C16 C17 120.2(4) . . . ?
C13 C17 C16 119.6(4) . . . ?
C11 C18 N3 115.6(3) . . . ?
C18 N3 C19 111.6(3) . . . ?
N3 C19 C20 120.7(3) . . . ?
N3 C19 C24 120.4(3) . . . ?
C20 C19 C24 118.9(3) . . . ?
C19 C20 C21 119.3(4) . . . ?
C19 C20 C25 120.7(3) . . . ?
C21 C20 C25 120.0(4) . . . ?
C20 C21 C22 122.5(4) . . . ?
C21 C22 C23 117.7(3) . . . ?
C21 C22 C26 121.3(4) . . . ?
C23 C22 C26 121.0(4) . . . ?
C22 C23 C24 122.5(4) . . . ?
C19 C24 C23 119.0(3) . . . ?
C19 C24 C27 121.1(3) . . . ?
C23 C24 C27 119.9(3) . . . ?
C28 Si1 C29 110.7(2) . . . ?
C28 Si1 C30 112.1(2) . . . ?
C28 Si1 C31 114.2(2) . . . ?
C29 Si1 C30 107.8(2) . . . ?
C29 Si1 C31 105.3(2) . . . ?
C30 Si1 C31 106.1(2) . . . ?
C32 O1 C35 108.0(3) . . . ?
O1 C32 C33 107.0(3) . . . ?
C32 C33 C34 104.7(4) . . . ?
C33 C34 C35 102.1(3) . . . ?
O1 C35 C34 104.6(3) . . . ?
C37 O2 C37 141(1) . . 2_665 ?
C36 C37 O2 108(1) . . . ?
C36 C37 O2 134(1) . . 2_665 ?
O2 C37 O2 38(1) . . 2_665 ?

loop_
_geom_bond_atom_site_label_1
_geom_bond_atom_site_label_2
_geom_bond_distance
_geom_bond_site_symmetry_1
_geom_bond_site_symmetry_2
_geom_bond_publ_flag
Sc1 N1 2.090(3) . . ?
Sc1 N2 2.281(3) . . ?
Sc1 N3 2.018(3) . . ?
Sc1 C28 2.295(3) . . ?
Sc1 O1 2.222(2) . . ?
N1 C1 1.403(4) . . ?
N1 C10 1.468(4) . . ?
C1 C2 1.415(5) . . ?
C1 C6 1.415(5) . . ?
C2 C3 1.382(5) . . ?
C2 C7 1.509(6) . . ?
C3 C4 1.386(6) . . ?
C4 C5 1.390(6) . . ?
C4 C8 1.505(5) . . ?
C5 C6 1.392(5) . . ?
C6 C9 1.501(5) . . ?
C10 C11 1.553(5) . . ?
C11 C12 1.525(5) . . ?
C11 C13 1.523(5) . . ?
C11 C18 1.563(5) . . ?
C13 N2 1.340(5) . . ?
C13 C17 1.399(5) . . ?
N2 C14 1.353(5) . . ?
C14 C15 1.381(5) . . ?
C15 C16 1.355(7) . . ?
C16 C17 1.371(7) . . ?
C18 N3 1.453(4) . . ?
N3 C19 1.426(4) . . ?
C19 C20 1.405(5) . . ?
C19 C24 1.402(5) . . ?
C20 C21 1.391(5) . . ?
C20 C25 1.509(6) . . ?
C21 C22 1.369(6) . . ?
C22 C23 1.378(6) . . ?
C22 C26 1.518(5) . . ?
C23 C24 1.394(5) . . ?
C24 C27 1.496(5) . . ?
C28 Si1 1.835(4) . . ?
Si1 C29 1.872(4) . . ?
Si1 C30 1.877(5) . . ?
Si1 C31 1.891(4) . . ?
O1 C32 1.458(4) . . ?
O1 C35 1.456(4) . . ?
C32 C33 1.460(6) . . ?
C33 C34 1.500(6) . . ?
C34 C35 1.503(6) . . ?
C36 C37 1.25(1) . . ?
O2 C37 1.51(2) . . ?
O2 C37 1.46(2) . 2_665 ?

loop_
_geom_contact_atom_site_label_1
_geom_contact_atom_site_label_2
_geom_contact_distance
_geom_contact_site_symmetry_1
_geom_contact_site_symmetry_2
_geom_contact_publ_flag
? ? ? ? ? ?
